data_1534707
loop_
_publ_author_name
'Schuepp, B.'
'Keller, H.L.'

_publ_section_title
;
 Caesiumchloropalladat(II)-hydrate - zwei neue Verbindungen mit
 kondensierten (Pd2 Cl6)-Baugruppen
;
_journal_name_full 'Zeitschrift fuer Anorganische und Allgemeine Chemie'
_journal_page_first 357
_journal_page_last 364
_journal_volume 627
_journal_year 2001
_chemical_formula_sum 'Cl30 Cs12 H4 O2 Pd9'
_chemical_name_systematic 'Cs12 Pd9 Cl30 (H2 O)2'
_space_group_IT_number 12
_symmetry_space_group_name_Hall '-C 2y'
_symmetry_space_group_name_H-M 'C 1 2/m 1'
_cell_angle_alpha 90
_cell_angle_beta 125.29
_cell_angle_gamma 90
_cell_formula_units_Z 2
_cell_length_a 19.952
_cell_length_b 14.428
_cell_length_c 14.411
_cell_volume 3386.131
_citation_journal_id_ASTM ZAACAB
_cod_data_source_file Schuepp_ZAACAB_2001_31.cif
_cod_data_source_block H4Cl30Cs12O2Pd9
_cod_original_formula_sum 'H4 Cl30 Cs12 O2 Pd9'
_cod_database_code 1534707

loop_
_symmetry_equiv_pos_as_xyz
x,y,z
-x,y,-z
-x,-y,-z
x,-y,z
x+1/2,y+1/2,z
-x+1/2,y+1/2,-z
-x+1/2,-y+1/2,-z
x+1/2,-y+1/2,z

loop_
_atom_site_label
_atom_site_type_symbol
_atom_site_fract_x
_atom_site_fract_y
_atom_site_fract_z
_atom_site_occupancy
_atom_site_U_iso_or_equiv
Cl3 Cl-1 0.3853 0 0.5025 1 0.0
Pd4 Pd+2 0.12615 0 0.31056 1 0.0
Cl7 Cl-1 0.3366 0.1123 0.721 1 0.0
Pd5 Pd+2 0.25963 0 0.59134 1 0.0
Cl8 Cl-1 0.14493 0.24982 0.0238 1 0.0
Pd1 Pd+2 0 0.5 0.5 1 0.0
Cl9 Cl-1 0.1784 0.1115 0.4535 1 0.0
Cs1 Cs+1 0.1199 0 0.98493 1 0.0
Pd2 Pd+2 0.25 0.25 0 1 0.0
Cs4 Cs+1 0.49672 0.2217 0.73088 1 0.0
Pd3 Pd+2 0.07303 0 0.64089 1 0.0
Cs3 Cs+1 0.28805 0.20567 0.32619 1 0.0
O1 O-2 0.487 0 0.2091 1 0.0
Cs2 Cs+1 0.33771 0 0.94115 1 0.0
Cl4 Cl-1 0.08048 0.11185 0.176 1 0.0
Cl2 Cl-1 0 0.341 0.5 1 0.0
Cl5 Cl-1 0.14105 0.11268 0.7747 1 0.0
Cl1 Cl-1 0 0.1105 0.5 1 0.0
Cl6 Cl-1 0.3085 0.12496 0.1224 1 0.0
